data_7235015
loop_
_publ_author_name
'Yang-Hui Luo'
'Qing-Ling Liu'
'Li-Jing Yang'
'Yu Sun'
'Jin-Wen Wang'
'Chao-Qun You'
'Bai-Wang Sun'

_publ_section_title
;
 Magnetic observation of above room-temperature spin transition in
 vesicular nano-spheres
;
_journal_name_full 'Journal of Materials Chemistry C'
_journal_page_first 8061
_journal_page_last 8069
_journal_paper_doi 10.1039/C6TC02796B
_journal_volume 4
_journal_year 2016
_chemical_formula_moiety '0.25(C18 H20 N4 O2)'
_chemical_formula_sum 'C4.5 H5 N O0.5'
_chemical_formula_weight 81.10
_space_group_crystal_system triclinic
_space_group_IT_number 2
_space_group_name_Hall '-P 1'
_space_group_name_H-M_alt 'P -1'
_symmetry_Int_Tables_number 2
_cell_angle_alpha 93.12(3)
_cell_angle_beta 96.16(3)
_cell_angle_gamma 93.03(3)
_cell_formula_units_Z 4
_cell_length_a 5.016(1)
_cell_length_b 5.4660(11)
_cell_length_c 16.124(3)
_cell_volume 438.11(15)
_computing_molecular_graphics 'Olex2 (Dolomanov et al., 2009)'
_computing_publication_material 'Olex2 (Dolomanov et al., 2009)'
_computing_structure_refinement 'olex2.refine (Bourhis et al., 2015)'
_diffrn_measured_fraction_theta_full 0.8653
_diffrn_measured_fraction_theta_max 0.8653
_diffrn_radiation_type 'Mo K\a'
_diffrn_radiation_wavelength 0.71073
_diffrn_reflns_av_R_equivalents 0.0000
_diffrn_reflns_av_unetI/netI 0.1515
_diffrn_reflns_limit_h_max 6
_diffrn_reflns_limit_h_min -6
_diffrn_reflns_limit_k_max 6
_diffrn_reflns_limit_k_min -6
_diffrn_reflns_limit_l_max 19
_diffrn_reflns_limit_l_min 0
_diffrn_reflns_number 1394
_diffrn_reflns_theta_full 25.3755
_diffrn_reflns_theta_max 25.38
_diffrn_reflns_theta_min 1.27
_exptl_absorpt_coefficient_mu 0.083
_exptl_crystal_density_diffrn 1.2294
_exptl_crystal_F_000 172.0736
_exptl_crystal_size_max 0.3
_exptl_crystal_size_mid 0.2
_exptl_crystal_size_min 0.1
_refine_diff_density_max 0.4921
_refine_diff_density_min -0.5576
_refine_diff_density_rms 0.1224
_refine_ls_d_res_high 0.8292
_refine_ls_d_res_low 16.0015
_refine_ls_goodness_of_fit_ref 0.9548
_refine_ls_hydrogen_treatment constr
_refine_ls_matrix_type full
_refine_ls_number_constraints 16
_refine_ls_number_parameters 108
_refine_ls_number_reflns 1394
_refine_ls_number_restraints 3
_refine_ls_restrained_S_all 0.9537
_refine_ls_R_factor_all 0.1943
_refine_ls_R_factor_gt 0.0795
_refine_ls_shift/su_max 0.0005
_refine_ls_shift/su_mean 0.0001
_refine_ls_structure_factor_coef Fsqd
_refine_ls_weighting_details 'w=1/[\s^2^(Fo^2^)+(0.0884P)^2^] where P=(Fo^2^+2Fc^2^)/3'
_refine_ls_weighting_scheme calc
_refine_ls_wR_factor_gt 0.1699
_refine_ls_wR_factor_ref 0.2173
_reflns_Friedel_coverage 0.0
_reflns_limit_h_max 6
_reflns_limit_h_min -6
_reflns_limit_k_max 6
_reflns_limit_k_min -6
_reflns_limit_l_max 19
_reflns_limit_l_min 0
_reflns_number_gt 583
_reflns_number_total 1394
_reflns_threshold_expression I>=2u(I)
_cod_data_source_file J-Mater-Chem-C-2016-4-8061.cif
_cod_data_source_block X
_cod_database_code 7235015

loop_
_space_group_symop_id
_space_group_symop_operation_xyz
1 x,y,z
2 -x,-y,-z

loop_
_atom_site_label
_atom_site_type_symbol
_atom_site_fract_x
_atom_site_fract_y
_atom_site_fract_z
_atom_site_U_iso_or_equiv
_atom_site_adp_type
_atom_site_occupancy
_atom_site_refinement_flags_posn
_atom_site_refinement_flags_adp
O O -0.2023(6) 0.7330(7) 0.7461(2) 0.0839(14) Uani 1.000000 . .
N N 0.2282(8) 0.2689(7) 0.9752(2) 0.0519(11) Uani 1.000000 . .
C1 C 0.3218(16) 1.2810(13) 0.5706(4) 0.137(3) Uani 1.000000 . U
H1a H 0.4746(16) 1.3899(13) 0.5650(4) 0.205(5) Uiso 1.000000 R .
H1b H 0.2886(16) 1.1689(13) 0.5222(4) 0.205(5) Uiso 1.000000 R .
H1c H 0.1672(16) 1.3748(13) 0.5756(4) 0.205(5) Uiso 1.000000 R .
C2 C 0.3773(14) 1.1383(13) 0.6479(4) 0.110(2) Uani 1.000000 . U
H2a H 0.5375(14) 1.0494(13) 0.6426(4) 0.132(3) Uiso 1.000000 R .
H2b H 0.4164(14) 1.2547(13) 0.6959(4) 0.132(3) Uiso 1.000000 R .
C3 C 0.1756(12) 0.9742(14) 0.6641(4) 0.115(3) Uani 1.000000 . U
H3a H 0.0198(12) 1.0638(14) 0.6749(4) 0.138(3) Uiso 1.000000 R .
H3b H 0.1251(12) 0.8653(14) 0.6148(4) 0.138(3) Uiso 1.000000 R .
N4 N 0.2485(8) 0.8264(8) 0.7352(3) 0.0773(15) Uani 1.000000 . U
C5 C 0.0303(9) 0.7202(9) 0.7718(3) 0.0582(14) Uani 1.000000 . .
C6 C 0.1102(8) 0.5569(8) 0.8426(3) 0.0411(11) Uani 1.000000 . .
C7 C 0.3313(8) 0.6176(8) 0.8998(3) 0.0489(13) Uani 1.000000 . .
H7 H 0.4435(8) 0.7547(8) 0.8934(3) 0.0587(15) Uiso 1.000000 R .
C8 C 0.3860(8) 0.4703(8) 0.9678(3) 0.0433(12) Uani 1.000000 . .
C9 C 0.0219(9) 0.2157(8) 0.9192(3) 0.0472(12) Uani 1.000000 . .
H9 H -0.0832(9) 0.0735(8) 0.9248(3) 0.0567(15) Uiso 1.000000 R .
C10 C -0.0516(8) 0.3540(8) 0.8525(3) 0.0466(12) Uani 1.000000 . .
H10 H -0.2049(8) 0.3111(8) 0.8157(3) 0.0559(14) Uiso 1.000000 R .

loop_
_atom_site_aniso_label
_atom_site_aniso_U_11
_atom_site_aniso_U_22
_atom_site_aniso_U_33
_atom_site_aniso_U_12
_atom_site_aniso_U_13
_atom_site_aniso_U_23
O 0.0424(19) 0.118(3) 0.097(3) 0.018(2) -0.0003(19) 0.059(3)
N 0.052(2) 0.035(2) 0.072(3) 0.006(2) 0.013(2) 0.008(2)
C1 0.193(8) 0.138(6) 0.104(5) 0.079(6) 0.061(5) 0.081(5)
C2 0.123(6) 0.115(6) 0.097(5) 0.006(4) 0.007(4) 0.048(4)
C3 0.073(4) 0.163(7) 0.122(6) 0.014(4) 0.022(4) 0.108(6)
N4 0.067(3) 0.097(3) 0.076(3) 0.020(3) 0.016(2) 0.055(3)
C5 0.051(3) 0.067(3) 0.062(3) 0.024(3) 0.012(2) 0.024(3)
C6 0.032(2) 0.046(3) 0.049(3) 0.018(2) 0.013(2) 0.004(2)
C7 0.041(3) 0.044(3) 0.068(3) 0.017(2) 0.019(2) 0.018(3)
C8 0.037(2) 0.038(2) 0.056(3) 0.013(2) 0.006(2) 0.002(2)
C9 0.046(3) 0.040(3) 0.056(3) 0.005(2) 0.004(2) 0.002(2)
C10 0.042(2) 0.046(3) 0.054(3) 0.002(2) 0.012(2) 0.011(2)

loop_
_atom_type_symbol
_atom_type_scat_dispersion_real
_atom_type_scat_dispersion_imag
_atom_type_scat_Cromer_Mann_a1
_atom_type_scat_Cromer_Mann_a2
_atom_type_scat_Cromer_Mann_a3
_atom_type_scat_Cromer_Mann_a4
_atom_type_scat_Cromer_Mann_b1
_atom_type_scat_Cromer_Mann_b2
_atom_type_scat_Cromer_Mann_b3
_atom_type_scat_Cromer_Mann_b4
_atom_type_scat_Cromer_Mann_c
_atom_type_scat_source
_atom_type_scat_dispersion_source
H 0.00000 0.00000 0.49300 0.32291 0.14019 0.04081 10.51090 26.12570 3.14236 57.79970 0.0030380000826 'International Tables Volume C Table 6.1.1.4 (pp. 500-502)' 'Henke, Gullikson and Davis, At. Data and Nucl. Data Tables, 1993, 54, 2'
C 0.00347 0.00161 2.31000 1.02000 1.58860 0.86500 20.84390 10.20750 0.56870 51.65120 0.215599998832 'International Tables Volume C Table 6.1.1.4 (pp. 500-502)' 'Henke, Gullikson and Davis, At. Data and Nucl. Data Tables, 1993, 54, 2'
O 0.01158 0.00611 3.04850 2.28680 1.54630 0.86700 13.27710 5.70110 0.32390 32.90890 0.250800013542 'International Tables Volume C Table 6.1.1.4 (pp. 500-502)' 'Henke, Gullikson and Davis, At. Data and Nucl. Data Tables, 1993, 54, 2'
N 0.00653 0.00323 12.21260 3.13220 2.01250 1.16630 0.00570 9.89330 28.99750 0.58260 -11.5290002823 'International Tables Volume C Table 6.1.1.4 (pp. 500-502)' 'Henke, Gullikson and Davis, At. Data and Nucl. Data Tables, 1993, 54, 2'

loop_
_geom_angle_atom_site_label_1
_geom_angle_atom_site_label_2
_geom_angle_atom_site_label_3
_geom_angle
_geom_angle_site_symmetry_1
_geom_angle_site_symmetry_3
C9 N C8 118.8(4) . .
H1b C1 H1a 109.5 . .
H1c C1 H1a 109.5 . .
H1c C1 H1b 109.5 . .
C2 C1 H1a 109.5 . .
C2 C1 H1b 109.5 . .
C2 C1 H1c 109.5 . .
H2a C2 C1 108.3(4) . .
H2b C2 C1 108.3(4) . .
H2b C2 H2a 107.4 . .
C3 C2 C1 116.1(6) . .
C3 C2 H2a 108.3(4) . .
C3 C2 H2b 108.3(4) . .
H3a C3 C2 108.8(4) . .
H3b C3 C2 108.8(4) . .
H3b C3 H3a 107.7 . .
N4 C3 C2 113.8(6) . .
N4 C3 H3a 108.8(3) . .
N4 C3 H3b 108.8(4) . .
C5 N4 C3 115.3(4) . .
N4 C5 O 124.8(4) . .
C6 C5 O 120.4(5) . .
C6 C5 N4 114.4(4) . .
C7 C6 C5 121.5(4) . .
C10 C6 C5 118.8(4) . .
C10 C6 C7 119.6(4) . .
H7 C7 C6 120.3(3) . .
C8 C7 C6 119.4(4) . .
C8 C7 H7 120.3(3) . .
C7 C8 N 120.0(4) . .
C8 C8 N 118.1(5) 2_667 .
C8 C8 C7 122.0(5) 2_667 .
H9 C9 N 117.5(3) . .
C10 C9 N 125.0(5) . .
C10 C9 H9 117.5(3) . .
C9 C10 C6 117.1(4) . .
H10 C10 C6 121.4(3) . .
H10 C10 C9 121.4(3) . .

loop_
_geom_bond_atom_site_label_1
_geom_bond_atom_site_label_2
_geom_bond_distance
_geom_bond_site_symmetry_2
O C5 1.202(5) .
N C8 1.340(5) .
N C9 1.307(5) .
C1 H1a 0.9600 .
C1 H1b 0.9600 .
C1 H1c 0.9600 .
C1 C2 1.515(7) .
C2 H2a 0.9700 .
C2 H2b 0.9700 .
C2 C3 1.372(7) .
C3 H3a 0.9700 .
C3 H3b 0.9700 .
C3 N4 1.464(6) .
N4 C5 1.412(6) .
C5 C6 1.520(6) .
C6 C7 1.378(6) .
C6 C10 1.366(5) .
C7 H7 0.9300 .
C7 C8 1.408(6) .
C8 C8 1.469(8) 2_667
C9 H9 0.9300 .
C9 C10 1.378(6) .
C10 H10 0.9300 .

loop_
_restr_u_rigid_atom_site_label_1
_restr_u_rigid_atom_site_label_2
_restr_u_rigid_target_weight_param
_restr_u_rigid_u_parallel
_restr_u_rigid_diff
C1 C2 0.0050 0.0534 -0.0168
C2 C3 0.0100 0.0899 0.0271
C3 N4 0.0100 0.0363 0.0060
